data_7241613
loop_
_publ_author_name
'Ma, Xiaoyu'
'Zhu, Bingqing'
'Yang, Zeen'
'Jiang, Yuhang'
'Mei, Xuefeng'

_publ_section_title
;
 Stabilizing photo-sensitive colchicine through rebalancing electron
 distribution of the reactive tropolone ring
;
_journal_issue 1
_journal_name_full CrystEngComm
_journal_page_first 30
_journal_page_last 34
_journal_paper_doi 10.1039/D0CE01551B
_journal_volume 23
_journal_year 2021
_chemical_formula_moiety 'C22 H25 N O6, 1.5(H2 O)'
_chemical_formula_sum 'C22 H28 N O7.5'
_chemical_formula_weight 426.45
_space_group_crystal_system monoclinic
_space_group_IT_number 4
_space_group_name_Hall 'P 2yb'
_space_group_name_H-M_alt 'P 1 21 1'
_atom_sites_solution_hydrogens mixed
_atom_sites_solution_primary dual
_audit_creation_date 2020-10-13
_audit_creation_method
;
Olex2 1.2
(compiled 2018.05.29 svn.r3508 for OlexSys, GUI svn.r5506)
;
_audit_update_record
;
2020-10-13 deposited with the CCDC.	2020-11-23 downloaded from the CCDC.
;
_cell_angle_alpha 90
_cell_angle_beta 110.885(6)
_cell_angle_gamma 90
_cell_formula_units_Z 4
_cell_length_a 13.829(4)
_cell_length_b 10.484(4)
_cell_length_c 15.998(5)
_cell_measurement_reflns_used 1482
_cell_measurement_temperature 205
_cell_measurement_theta_max 19.966
_cell_measurement_theta_min 2.37
_cell_volume 2167.0(12)
_computing_cell_refinement 'SAINT v8.34A (Bruker, 2013)'
_computing_data_reduction 'SAINT v8.34A (Bruker, 2013)'
_computing_molecular_graphics 'Olex2 (Dolomanov et al., 2009)'
_computing_publication_material 'Olex2 (Dolomanov et al., 2009)'
_computing_structure_refinement 'ShelXL (Sheldrick, 2015)'
_computing_structure_solution 'ShelXT (Sheldrick, 2015)'
_diffrn_ambient_temperature 205
_diffrn_measured_fraction_theta_full 0.993
_diffrn_measured_fraction_theta_max 0.985
_diffrn_measurement_device_type 'Bruker APEX-II CCD'
_diffrn_measurement_method '\f and \w scans'
_diffrn_radiation_type MoK\a
_diffrn_radiation_wavelength 0.71073
_diffrn_reflns_av_R_equivalents 0.0924
_diffrn_reflns_av_unetI/netI 0.1614
_diffrn_reflns_Laue_measured_fraction_full 0.993
_diffrn_reflns_Laue_measured_fraction_max 0.985
_diffrn_reflns_limit_h_max 18
_diffrn_reflns_limit_h_min -16
_diffrn_reflns_limit_k_max 13
_diffrn_reflns_limit_k_min -13
_diffrn_reflns_limit_l_max 20
_diffrn_reflns_limit_l_min -20
_diffrn_reflns_number 19131
_diffrn_reflns_point_group_measured_fraction_full 0.987
_diffrn_reflns_point_group_measured_fraction_max 0.971
_diffrn_reflns_theta_full 25.242
_diffrn_reflns_theta_max 27.694
_diffrn_reflns_theta_min 1.576
_diffrn_standards_number 0
_exptl_absorpt_coefficient_mu 0.099
_exptl_absorpt_correction_T_max 0.7456
_exptl_absorpt_correction_T_min 0.5512
_exptl_absorpt_correction_type multi-scan
_exptl_absorpt_process_details
'SADABS-2014/5 (Bruker,2014/5) was used for absorption correction. wR2(int) was 0.0896 before and 0.0676 after correction. The Ratio of minimum to maximum transmission is 0.7393. The \l/2 correction factor is 0.00150.'
_exptl_crystal_colour 'clear light colourless'
_exptl_crystal_colour_lustre clear
_exptl_crystal_colour_modifier light
_exptl_crystal_colour_primary colourless
_exptl_crystal_density_diffrn 1.307
_exptl_crystal_description block
_exptl_crystal_F_000 908
_exptl_crystal_preparation H2O
_exptl_crystal_size_max 0.28
_exptl_crystal_size_mid 0.15
_exptl_crystal_size_min 0.12
_refine_diff_density_max 0.328
_refine_diff_density_min -0.290
_refine_diff_density_rms 0.063
_refine_ls_abs_structure_details
;
 Flack x determined using 1415 quotients [(I+)-(I-)]/[(I+)+(I-)]
 (Parsons, Flack and Wagner, Acta Cryst. B69 (2013) 249-259).
;
_refine_ls_abs_structure_Flack 0.3(10)
_refine_ls_extinction_method none
_refine_ls_goodness_of_fit_ref 0.958
_refine_ls_hydrogen_treatment constr
_refine_ls_matrix_type full
_refine_ls_number_parameters 569
_refine_ls_number_reflns 9854
_refine_ls_number_restraints 451
_refine_ls_restrained_S_all 0.941
_refine_ls_R_factor_all 0.1701
_refine_ls_R_factor_gt 0.0760
_refine_ls_shift/su_max 0.000
_refine_ls_shift/su_mean 0.000
_refine_ls_structure_factor_coef Fsqd
_refine_ls_weighting_details 'w=1/[\s^2^(Fo^2^)+(0.0840P)^2^] where P=(Fo^2^+2Fc^2^)/3'
_refine_ls_weighting_scheme calc
_refine_ls_wR_factor_gt 0.1676
_refine_ls_wR_factor_ref 0.2126
_reflns_Friedel_coverage 0.869
_reflns_Friedel_fraction_full 0.980
_reflns_Friedel_fraction_max 0.956
_reflns_number_gt 4603
_reflns_number_total 9854
_reflns_threshold_expression 'I > 2\s(I)'
_cod_data_source_file d0ce01551b2.cif
_cod_data_source_block mo_20180153_0m
_cod_depositor_comments
;
Adding full bibliography for 7241604--7241616.cif.

2024-12-16
Z value and formula fixed to values more according to usual
chemical conventions.                 miguel
;
_cod_original_formula_sum 'C44 H56 N2 O15'
_cod_original_formula_weight 852.90
_cod_original_formula_moiety '2(C22 H25 N O6), 3(H2 O)'
_cod_original_formula_units_Z 2
_cod_original_cell_volume 2167.1(12)
_cod_database_code 7241613
_shelx_shelxl_version_number 2014/7
_shelx_space_group_comment
;
The symmetry employed for this shelxl refinement is uniquely defined
by the following loop, which should always be used as a source of
symmetry information in preference to the above space-group names.
They are only intended as comments.
;
_shelx_estimated_absorpt_t_max 0.988
_shelx_estimated_absorpt_t_min 0.973
_olex2_refinement_description
;
1. Fixed Uiso
 At 1.2 times of:
  All C(H) groups, All C(H,H) groups, All N(H) groups
 At 1.5 times of:
  All C(H,H,H) groups, All O(H,H) groups
2. Rigid body (RIGU) restrains
 All non-hydrogen atoms
 with sigma for 1-2 distances of 0.004 and sigma for 1-3 distances of 0.004
3.a Free rotating group:
 O7(H7A,H7B), O8(H8A,H8B), O9(H9A,H9B)
3.b Ternary CH refined with riding coordinates:
 C25(H25), C7(H7)
3.c Secondary CH2 refined with riding coordinates:
 C6(H6A,H6B), C24(H24A,H24B), C23(H23A,H23B), C5(H5A,H5B)
3.d Aromatic/amide H refined with riding coordinates:
 N2(H2), N1(H1), C11(H11), C22(H22), C8(H8), C29(H29), C12(H12), C30(H30),
 C26(H26), C4(H4)
3.e Idealised Me refined as rotating group:
 C14(H14A,H14B,H14C), C33(H33A,H33B,H33C), C36(H36A,H36B,H36C), C18(H18A,H18B,
 H18C), C35(H35A,H35B,H35C), C32(H32A,H32B,H32C), C13(H13A,H13B,H13C), C15(H15A,
 H15B,H15C), C17(H17A,H17B,H17C), C31(H31A,H31B,H31C)
;
_olex2_submission_special_instructions 'No special instructions were received'

loop_
_space_group_symop_operation_xyz
'x, y, z'
'-x, y+1/2, -z'

loop_
_atom_site_label
_atom_site_type_symbol
_atom_site_fract_x
_atom_site_fract_y
_atom_site_fract_z
_atom_site_U_iso_or_equiv
_atom_site_adp_type
_atom_site_occupancy
_atom_site_site_symmetry_order
_atom_site_calc_flag
_atom_site_refinement_flags_posn
_atom_site_refinement_flags_adp
_atom_site_refinement_flags_occupancy
_atom_site_disorder_assembly
_atom_site_disorder_group
O1 O 0.5885(4) 0.2680(5) 0.4808(3) 0.0420(13) Uani 1 1 d . U . . .
O5 O 0.6159(4) 0.8393(5) 0.3577(3) 0.0445(13) Uani 1 1 d . U . . .
O10 O 0.4432(4) 0.4165(5) -0.0761(4) 0.0462(13) Uani 1 1 d . U . . .
O14 O 0.0085(4) 0.6144(5) -0.0909(4) 0.0481(14) Uani 1 1 d . U . . .
O2 O 0.6171(4) 0.0622(5) 0.5903(4) 0.0467(13) Uani 1 1 d . U . . .
O11 O 0.5898(4) 0.2924(5) -0.1220(4) 0.0481(13) Uani 1 1 d . U . . .
O12 O 0.5451(4) 0.0710(5) -0.2120(4) 0.0504(14) Uani 1 1 d . U . . .
O4 O 0.8040(4) 0.8123(5) 0.3747(4) 0.0570(16) Uani 1 1 d . U . . .
O3 O 0.7755(4) 0.0546(5) 0.7490(4) 0.0556(15) Uani 1 1 d . U . . .
O15 O 0.3459(5) 0.1747(6) 0.1353(4) 0.0626(17) Uani 1 1 d . U . . .
O13 O -0.0329(4) 0.4046(6) -0.0328(4) 0.0580(16) Uani 1 1 d . U . . .
O6 O 0.8943(4) 0.2874(6) 0.3708(4) 0.0602(16) Uani 1 1 d . U . . .
N2 N 0.2101(5) 0.0688(6) 0.0430(4) 0.0415(14) Uani 1 1 d . U . . .
H2 H 0.1571 0.0204 0.0375 0.050 Uiso 1 1 calc R . . . .
N1 N 0.9829(5) 0.4272(6) 0.4746(4) 0.0409(15) Uani 1 1 d . U . . .
H1 H 1.0356 0.4788 0.4924 0.049 Uiso 1 1 calc R . . . .
O7 O 0.8250(5) 1.0640(7) 0.4434(4) 0.0651(17) Uani 1 1 d . U . . .
H7A H 0.8364 1.1132 0.4049 0.098 Uiso 1 1 d G . . . .
H7B H 0.7883 1.0028 0.4120 0.098 Uiso 1 1 d G . . . .
C19 C 0.4185(5) 0.3010(7) -0.1195(5) 0.0327(15) Uani 1 1 d . U . . .
C22A C 0.2969(5) 0.1334(7) -0.1834(5) 0.0369(16) Uani 1 1 d . U . . .
C20 C 0.4924(5) 0.2376(7) -0.1434(5) 0.0372(16) Uani 1 1 d . U . . .
C34 C 0.2752(6) 0.1006(8) 0.1241(5) 0.0453(19) Uani 1 1 d . U . . .
C25A C 0.1865(5) 0.2503(7) -0.0637(5) 0.0357(16) Uani 1 1 d . U . . .
C30B C 0.3194(5) 0.2500(7) -0.1389(4) 0.0337(15) Uani 1 1 d . U . . .
C4A C 0.8308(6) 0.3579(7) 0.6589(5) 0.0388(17) Uani 1 1 d . U . . .
C6 C 0.9793(6) 0.4511(9) 0.6245(5) 0.0465(19) Uani 1 1 d . U . . .
H6A H 1.0301 0.3829 0.6488 0.056 Uiso 1 1 calc R . . . .
H6B H 1.0172 0.5311 0.6280 0.056 Uiso 1 1 calc R . . . .
C11 C 0.6099(6) 0.6541(7) 0.4414(5) 0.0400(17) Uani 1 1 d . U . . .
H11 H 0.5409 0.6766 0.4316 0.048 Uiso 1 1 calc R . . . .
C7A C 0.8227(5) 0.5109(7) 0.4924(5) 0.0342(15) Uani 1 1 d . U . . .
C22 C 0.3696(6) 0.0724(7) -0.2095(5) 0.0385(16) Uani 1 1 d . U . . .
H22 H 0.3524 -0.0047 -0.2413 0.046 Uiso 1 1 calc R . . . .
C21 C 0.4673(6) 0.1225(7) -0.1897(5) 0.0389(16) Uani 1 1 d . U . . .
C1 C 0.6770(5) 0.2605(7) 0.5566(5) 0.0354(16) Uani 1 1 d . U . . .
C10 C 0.6597(6) 0.7347(7) 0.4039(5) 0.0393(16) Uani 1 1 d . U . . .
C25 C 0.2270(5) 0.1143(7) -0.0363(5) 0.0383(16) Uani 1 1 d . U . . .
H25 H 0.3028 0.1167 -0.0218 0.046 Uiso 1 1 calc R . . . .
C28 C 0.0733(6) 0.5177(7) -0.0915(5) 0.0354(16) Uani 1 1 d . U . . .
C3 C 0.7717(6) 0.1561(7) 0.6942(5) 0.0398(17) Uani 1 1 d . U . . .
C24 C 0.1828(6) 0.0237(7) -0.1143(5) 0.0414(18) Uani 1 1 d . U . . .
H24A H 0.2190 -0.0582 -0.0990 0.050 Uiso 1 1 calc R . . . .
H24B H 0.1096 0.0086 -0.1241 0.050 Uiso 1 1 calc R . . . .
O8 O 0.7364(6) 0.2568(7) 0.1978(5) 0.077(2) Uani 1 1 d . U . . .
H8A H 0.6794 0.2168 0.1891 0.115 Uiso 1 1 d G . . . .
H8B H 0.7797 0.2231 0.2454 0.115 Uiso 1 1 d G . . . .
C16 C 0.9692(6) 0.3592(8) 0.4032(6) 0.0480(19) Uani 1 1 d . U . . .
C8 C 0.8314(6) 0.6155(7) 0.4455(5) 0.0431(18) Uani 1 1 d . U . . .
H8 H 0.8946 0.6170 0.4358 0.052 Uiso 1 1 calc R . . . .
C9 C 0.7680(6) 0.7244(7) 0.4068(5) 0.0399(17) Uani 1 1 d . U . . .
C29 C 0.1491(5) 0.5318(7) -0.1259(5) 0.0411(17) Uani 1 1 d . U . . .
H29 H 0.1567 0.6153 -0.1440 0.049 Uiso 1 1 calc R . . . .
C12 C 0.6439(5) 0.5426(7) 0.4924(5) 0.0406(18) Uani 1 1 d . U . . .
H12 H 0.5939 0.5058 0.5121 0.049 Uiso 1 1 calc R . . . .
C12B C 0.7477(5) 0.3634(7) 0.5783(5) 0.0346(15) Uani 1 1 d . U . . .
C12A C 0.7354(6) 0.4770(7) 0.5189(5) 0.0363(16) Uani 1 1 d . U . . .
C14 C 0.6549(6) -0.0604(8) 0.5778(6) 0.050(2) Uani 1 1 d . U . . .
H14A H 0.7021 -0.0919 0.6347 0.075 Uiso 1 1 calc GR . . . .
H14B H 0.6909 -0.0535 0.5360 0.075 Uiso 1 1 calc GR . . . .
H14C H 0.5972 -0.1190 0.5544 0.075 Uiso 1 1 calc GR . . . .
C27 C 0.0441(6) 0.4029(7) -0.0554(5) 0.0380(17) Uani 1 1 d . U . . .
C7 C 0.9150(5) 0.4220(7) 0.5262(5) 0.0401(17) Uani 1 1 d . U . . .
H7 H 0.8885 0.3337 0.5230 0.048 Uiso 1 1 calc R . . . .
C30 C 0.2176(6) 0.4436(7) -0.1390(5) 0.0399(17) Uani 1 1 d . U . . .
H30 H 0.2571 0.4754 -0.1715 0.048 Uiso 1 1 calc R . . . .
C26 C 0.1037(6) 0.2869(7) -0.0420(5) 0.0400(17) Uani 1 1 d . U . . .
H26 H 0.0807 0.2232 -0.0121 0.048 Uiso 1 1 calc R . . . .
C30A C 0.2382(5) 0.3180(7) -0.1129(5) 0.0351(16) Uani 1 1 d . U . . .
C2 C 0.6901(5) 0.1574(7) 0.6143(5) 0.0367(16) Uani 1 1 d . U . . .
C33 C 0.5271(7) -0.0530(7) -0.2530(6) 0.051(2) Uani 1 1 d . U . . .
H33A H 0.5122 -0.1133 -0.2132 0.077 Uiso 1 1 calc GR . . . .
H33B H 0.5883 -0.0805 -0.2643 0.077 Uiso 1 1 calc GR . . . .
H33C H 0.4688 -0.0490 -0.3090 0.077 Uiso 1 1 calc GR . . . .
C4 C 0.8426(6) 0.2546(8) 0.7169(5) 0.0451(18) Uani 1 1 d . U . . .
H4 H 0.8989 0.2522 0.7715 0.054 Uiso 1 1 calc R . . . .
C23 C 0.1916(6) 0.0721(8) -0.1998(5) 0.0445(18) Uani 1 1 d . U . . .
H23A H 0.1369 0.1349 -0.2270 0.053 Uiso 1 1 calc R . . . .
H23B H 0.1816 0.0010 -0.2419 0.053 Uiso 1 1 calc R . . . .
C5 C 0.9111(6) 0.4625(8) 0.6807(5) 0.047(2) Uani 1 1 d . U . . .
H5A H 0.9543 0.4579 0.7442 0.057 Uiso 1 1 calc R . . . .
H5B H 0.8763 0.5456 0.6697 0.057 Uiso 1 1 calc R . . . .
O9 O 0.5561(6) 0.1262(8) 0.1891(7) 0.096(3) Uani 1 1 d . U . . .
H9A H 0.4957 0.1422 0.1905 0.144 Uiso 1 1 d G . . . .
H9B H 0.5466 0.0626 0.1531 0.144 Uiso 1 1 d G . . . .
C36 C 0.0128(8) 0.7303(8) -0.1345(7) 0.065(3) Uani 1 1 d . U . . .
H36A H 0.0788 0.7716 -0.1040 0.098 Uiso 1 1 calc GR . . . .
H36B H -0.0428 0.7858 -0.1334 0.098 Uiso 1 1 calc GR . . . .
H36C H 0.0054 0.7131 -0.1961 0.098 Uiso 1 1 calc GR . . . .
C18 C 0.5074(6) 0.8597(8) 0.3353(5) 0.049(2) Uani 1 1 d . U . . .
H18A H 0.4929 0.8751 0.3895 0.074 Uiso 1 1 calc GR . . . .
H18B H 0.4697 0.7849 0.3052 0.074 Uiso 1 1 calc GR . . . .
H18C H 0.4859 0.9331 0.2960 0.074 Uiso 1 1 calc GR . . . .
C35 C 0.2551(7) 0.0415(11) 0.2001(6) 0.071(3) Uani 1 1 d . U . . .
H35A H 0.2695 0.1027 0.2485 0.106 Uiso 1 1 calc GR . . . .
H35B H 0.2995 -0.0325 0.2207 0.106 Uiso 1 1 calc GR . . . .
H35C H 0.1832 0.0153 0.1811 0.106 Uiso 1 1 calc GR . . . .
C32 C 0.6719(7) 0.2278(10) -0.0563(7) 0.073(3) Uani 1 1 d . U . . .
H32A H 0.6571 0.2209 -0.0016 0.110 Uiso 1 1 calc GR . . . .
H32B H 0.7357 0.2751 -0.0446 0.110 Uiso 1 1 calc GR . . . .
H32C H 0.6792 0.1431 -0.0778 0.110 Uiso 1 1 calc GR . . . .
C13 C 0.5939(7) 0.2000(10) 0.4078(5) 0.062(3) Uani 1 1 d . U . . .
H13A H 0.6205 0.1151 0.4269 0.093 Uiso 1 1 calc GR . . . .
H13B H 0.6396 0.2438 0.3834 0.093 Uiso 1 1 calc GR . . . .
H13C H 0.5253 0.1937 0.3623 0.093 Uiso 1 1 calc GR . . . .
C15 C 0.8488(8) 0.0583(10) 0.8375(6) 0.075(3) Uani 1 1 d . U . . .
H15A H 0.8325 -0.0075 0.8731 0.113 Uiso 1 1 calc GR . . . .
H15B H 0.8465 0.1412 0.8637 0.113 Uiso 1 1 calc GR . . . .
H15C H 0.9176 0.0436 0.8364 0.113 Uiso 1 1 calc GR . . . .
C17 C 1.0507(8) 0.3736(11) 0.3627(7) 0.069(3) Uani 1 1 d . U . . .
H17A H 1.0182 0.3901 0.2991 0.103 Uiso 1 1 calc GR . . . .
H17B H 1.0911 0.2958 0.3717 0.103 Uiso 1 1 calc GR . . . .
H17C H 1.0958 0.4443 0.3909 0.103 Uiso 1 1 calc GR . . . .
C31 C 0.4817(10) 0.4116(11) 0.0166(6) 0.089(4) Uani 1 1 d . U . . .
H31A H 0.4952 0.4975 0.0405 0.134 Uiso 1 1 calc GR . . . .
H31B H 0.5454 0.3628 0.0369 0.134 Uiso 1 1 calc GR . . . .
H31C H 0.4313 0.3711 0.0374 0.134 Uiso 1 1 calc GR . . . .

loop_
_atom_site_aniso_label
_atom_site_aniso_U_11
_atom_site_aniso_U_22
_atom_site_aniso_U_33
_atom_site_aniso_U_23
_atom_site_aniso_U_13
_atom_site_aniso_U_12
O1 0.032(3) 0.043(3) 0.044(3) -0.002(2) 0.006(2) 0.002(2)
O5 0.043(3) 0.037(3) 0.055(3) 0.003(2) 0.019(3) 0.001(2)
O10 0.052(3) 0.033(3) 0.055(3) -0.008(2) 0.021(3) -0.008(2)
O14 0.058(3) 0.031(3) 0.058(3) 0.004(2) 0.025(3) 0.011(2)
O2 0.038(3) 0.033(3) 0.069(3) 0.005(2) 0.019(3) 0.000(2)
O11 0.038(3) 0.040(3) 0.064(3) -0.001(3) 0.016(3) -0.004(2)
O12 0.052(3) 0.044(3) 0.063(3) -0.009(3) 0.030(3) -0.002(3)
O4 0.051(3) 0.048(4) 0.076(4) 0.011(3) 0.027(3) -0.007(3)
O3 0.058(3) 0.048(3) 0.057(3) 0.010(3) 0.016(3) 0.003(3)
O15 0.053(3) 0.065(4) 0.070(4) -0.005(3) 0.022(3) -0.015(3)
O13 0.057(3) 0.048(3) 0.079(4) 0.016(3) 0.036(3) 0.019(3)
O6 0.061(4) 0.062(4) 0.053(3) -0.011(3) 0.014(3) -0.012(3)
N2 0.038(3) 0.034(3) 0.054(3) 0.010(3) 0.019(3) 0.004(3)
N1 0.036(3) 0.045(4) 0.047(3) -0.009(3) 0.022(3) -0.003(3)
O7 0.059(4) 0.064(4) 0.081(4) 0.007(4) 0.035(4) 0.014(3)
C19 0.038(3) 0.027(3) 0.035(4) -0.001(3) 0.016(3) -0.003(3)
C22A 0.039(4) 0.032(4) 0.039(4) 0.000(3) 0.012(3) -0.004(3)
C20 0.040(4) 0.030(3) 0.045(4) 0.002(3) 0.018(3) -0.002(3)
C34 0.043(4) 0.039(4) 0.053(4) 0.007(3) 0.016(3) 0.003(3)
C25A 0.034(4) 0.028(3) 0.044(4) 0.001(3) 0.013(3) -0.005(3)
C30B 0.036(3) 0.030(3) 0.035(4) 0.004(3) 0.013(3) 0.003(3)
C4A 0.036(4) 0.042(4) 0.041(4) -0.008(3) 0.018(3) -0.002(3)
C6 0.037(4) 0.055(5) 0.051(4) -0.008(4) 0.020(3) -0.002(4)
C11 0.031(4) 0.035(4) 0.056(5) 0.002(3) 0.018(3) 0.000(3)
C7A 0.031(3) 0.034(3) 0.039(4) -0.008(3) 0.015(3) -0.004(3)
C22 0.048(4) 0.029(4) 0.040(4) -0.002(3) 0.018(3) -0.002(3)
C21 0.044(4) 0.035(4) 0.041(4) 0.000(3) 0.020(3) -0.001(3)
C1 0.031(3) 0.034(4) 0.044(4) -0.003(3) 0.017(3) 0.000(3)
C10 0.041(4) 0.029(3) 0.048(4) -0.005(3) 0.017(3) -0.003(3)
C25 0.033(4) 0.031(4) 0.050(4) 0.005(3) 0.015(3) 0.002(3)
C28 0.040(4) 0.026(3) 0.037(4) -0.002(3) 0.009(3) 0.003(3)
C3 0.039(4) 0.035(4) 0.047(4) 0.000(3) 0.018(3) 0.004(3)
C24 0.039(4) 0.027(4) 0.064(4) -0.002(3) 0.025(4) -0.005(3)
O8 0.091(5) 0.063(5) 0.072(5) 0.001(3) 0.023(4) -0.007(4)
C16 0.047(4) 0.044(4) 0.054(4) -0.004(4) 0.020(4) 0.008(4)
C8 0.036(4) 0.045(4) 0.053(4) -0.002(3) 0.021(3) -0.003(3)
C9 0.037(4) 0.038(4) 0.046(4) -0.005(3) 0.016(3) -0.005(3)
C29 0.039(4) 0.028(4) 0.053(5) 0.006(3) 0.011(3) 0.002(3)
C12 0.035(4) 0.037(4) 0.054(5) -0.002(3) 0.021(3) -0.003(3)
C12B 0.031(3) 0.037(4) 0.039(4) -0.005(3) 0.016(3) -0.002(3)
C12A 0.037(4) 0.036(4) 0.038(4) -0.004(3) 0.016(3) -0.006(3)
C14 0.049(5) 0.039(4) 0.066(5) 0.003(4) 0.024(4) 0.003(4)
C27 0.041(4) 0.034(4) 0.037(4) 0.001(3) 0.011(3) 0.003(3)
C7 0.034(3) 0.041(4) 0.049(4) -0.006(3) 0.019(3) -0.007(3)
C30 0.041(4) 0.035(4) 0.047(4) 0.008(3) 0.020(4) -0.003(3)
C26 0.040(4) 0.029(4) 0.052(5) 0.003(3) 0.018(3) 0.000(3)
C30A 0.035(3) 0.032(3) 0.037(4) 0.000(3) 0.011(3) -0.002(3)
C2 0.030(3) 0.038(4) 0.045(4) -0.004(3) 0.016(3) 0.005(3)
C33 0.067(5) 0.033(4) 0.064(5) -0.007(4) 0.035(5) 0.000(4)
C4 0.042(4) 0.045(4) 0.047(4) -0.004(3) 0.015(3) -0.001(3)
C23 0.040(4) 0.035(4) 0.060(5) -0.006(3) 0.019(4) -0.004(3)
C5 0.046(4) 0.051(5) 0.046(4) -0.015(3) 0.018(4) -0.014(4)
O9 0.070(4) 0.076(5) 0.135(7) -0.030(5) 0.028(5) -0.008(4)
C36 0.095(7) 0.027(4) 0.085(6) 0.007(4) 0.045(6) 0.018(4)
C18 0.045(4) 0.047(5) 0.053(5) 0.002(4) 0.014(4) 0.004(4)
C35 0.059(6) 0.091(8) 0.062(5) 0.019(5) 0.021(4) -0.003(5)
C32 0.040(4) 0.068(6) 0.095(7) 0.003(5) 0.002(5) -0.001(4)
C13 0.060(6) 0.074(6) 0.041(5) -0.005(4) 0.005(4) 0.016(5)
C15 0.088(7) 0.070(7) 0.052(5) 0.012(5) 0.006(5) 0.014(6)
C17 0.069(6) 0.074(7) 0.073(6) -0.009(5) 0.038(5) 0.010(5)
C31 0.128(10) 0.071(7) 0.052(5) -0.022(5) 0.012(5) -0.004(7)

loop_
_atom_type_symbol
_atom_type_description
_atom_type_scat_dispersion_real
_atom_type_scat_dispersion_imag
_atom_type_scat_source
C C 0.0033 0.0016 'International Tables Vol C Tables 4.2.6.8 and 6.1.1.4'
H H 0.0000 0.0000 'International Tables Vol C Tables 4.2.6.8 and 6.1.1.4'
N N 0.0061 0.0033 'International Tables Vol C Tables 4.2.6.8 and 6.1.1.4'
O O 0.0106 0.0060 'International Tables Vol C Tables 4.2.6.8 and 6.1.1.4'

loop_
_geom_angle_atom_site_label_1
_geom_angle_atom_site_label_2
_geom_angle_atom_site_label_3
_geom_angle
_geom_angle_site_symmetry_1
_geom_angle_site_symmetry_3
_geom_angle_publ_flag
C1 O1 C13 114.2(6) . . ?
C10 O5 C18 119.3(6) . . ?
C19 O10 C31 116.0(7) . . ?
C28 O14 C36 119.7(6) . . ?
C2 O2 C14 115.1(6) . . ?
C20 O11 C32 115.8(6) . . ?
C21 O12 C33 117.0(6) . . ?
C3 O3 C15 118.0(7) . . ?
C34 N2 H2 119.8 . . ?
C34 N2 C25 120.4(6) . . ?
C25 N2 H2 119.8 . . ?
C16 N1 H1 118.1 . . ?
C16 N1 C7 123.8(7) . . ?
C7 N1 H1 118.1 . . ?
H7A O7 H7B 104.5 . . ?
O10 C19 C20 119.3(6) . . ?
O10 C19 C30B 119.6(6) . . ?
C20 C19 C30B 121.1(6) . . ?
C30B C22A C23 118.9(7) . . ?
C22 C22A C30B 120.6(7) . . ?
C22 C22A C23 120.5(6) . . ?
O11 C20 C21 121.6(7) . . ?
C19 C20 O11 118.6(6) . . ?
C19 C20 C21 119.7(7) . . ?
O15 C34 N2 122.3(7) . . ?
O15 C34 C35 121.8(8) . . ?
N2 C34 C35 115.9(7) . . ?
C26 C25A C25 116.1(6) . . ?
C26 C25A C30A 129.2(7) . . ?
C30A C25A C25 114.6(6) . . ?
C19 C30B C30A 121.7(6) . . ?
C22A C30B C19 118.1(7) . . ?
C22A C30B C30A 120.2(6) . . ?
C12B C4A C4 120.7(7) . . ?
C12B C4A C5 118.8(7) . . ?
C4 C4A C5 120.4(7) . . ?
H6A C6 H6B 108.0 . . ?
C7 C6 H6A 109.3 . . ?
C7 C6 H6B 109.3 . . ?
C5 C6 H6A 109.3 . . ?
C5 C6 H6B 109.3 . . ?
C5 C6 C7 111.4(6) . . ?
C10 C11 H11 114.5 . . ?
C10 C11 C12 131.0(7) . . ?
C12 C11 H11 114.5 . . ?
C8 C7A C12A 127.1(7) . . ?
C8 C7A C7 117.7(6) . . ?
C12A C7A C7 115.2(6) . . ?
C22A C22 H22 119.5 . . ?
C22A C22 C21 121.1(7) . . ?
C21 C22 H22 119.5 . . ?
O12 C21 C20 114.4(6) . . ?
O12 C21 C22 126.3(7) . . ?
C22 C21 C20 119.3(7) . . ?
O1 C1 C12B 119.4(6) . . ?
O1 C1 C2 119.3(6) . . ?
C2 C1 C12B 121.0(6) . . ?
O5 C10 C11 123.5(7) . . ?
O5 C10 C9 109.2(6) . . ?
C11 C10 C9 127.2(7) . . ?
N2 C25 C25A 113.5(6) . . ?
N2 C25 H25 106.9 . . ?
N2 C25 C24 111.8(6) . . ?
C25A C25 H25 106.9 . . ?
C24 C25 C25A 110.3(6) . . ?
C24 C25 H25 106.9 . . ?
O14 C28 C27 109.8(6) . . ?
C29 C28 O14 122.0(7) . . ?
C29 C28 C27 128.1(7) . . ?
O3 C3 C2 115.9(7) . . ?
O3 C3 C4 123.5(7) . . ?
C2 C3 C4 120.6(7) . . ?
C25 C24 H24A 108.9 . . ?
C25 C24 H24B 108.9 . . ?
H24A C24 H24B 107.7 . . ?
C23 C24 C25 113.5(6) . . ?
C23 C24 H24A 108.9 . . ?
C23 C24 H24B 108.9 . . ?
H8A O8 H8B 104.5 . . ?
O6 C16 N1 122.7(8) . . ?
O6 C16 C17 121.9(8) . . ?
N1 C16 C17 115.4(8) . . ?
C7A C8 H8 112.1 . . ?
C7A C8 C9 135.9(7) . . ?
C9 C8 H8 112.1 . . ?
O4 C9 C10 118.8(7) . . ?
O4 C9 C8 119.6(7) . . ?
C8 C9 C10 121.7(7) . . ?
C28 C29 H29 114.5 . . ?
C28 C29 C30 130.9(7) . . ?
C30 C29 H29 114.5 . . ?
C11 C12 H12 113.6 . . ?
C12A C12 C11 132.8(7) . . ?
C12A C12 H12 113.6 . . ?
C4A C12B C1 117.9(7) . . ?
C4A C12B C12A 119.5(6) . . ?
C1 C12B C12A 122.7(6) . . ?
C7A C12A C12B 117.4(6) . . ?
C12 C12A C7A 123.8(7) . . ?
C12 C12A C12B 118.7(7) . . ?
O2 C14 H14A 109.5 . . ?
O2 C14 H14B 109.5 . . ?
O2 C14 H14C 109.5 . . ?
H14A C14 H14B 109.5 . . ?
H14A C14 H14C 109.5 . . ?
H14B C14 H14C 109.5 . . ?
O13 C27 C28 119.5(7) . . ?
O13 C27 C26 118.2(7) . . ?
C26 C27 C28 122.2(7) . . ?
N1 C7 C6 108.6(6) . . ?
N1 C7 C7A 113.9(6) . . ?
N1 C7 H7 107.9 . . ?
C6 C7 H7 107.9 . . ?
C7A C7 C6 110.5(6) . . ?
C7A C7 H7 107.9 . . ?
C29 C30 H30 114.1 . . ?
C30A C30 C29 131.8(7) . . ?
C30A C30 H30 114.1 . . ?
C25A C26 C27 133.3(7) . . ?
C25A C26 H26 113.4 . . ?
C27 C26 H26 113.4 . . ?
C25A C30A C30B 119.1(6) . . ?
C30 C30A C25A 123.4(7) . . ?
C30 C30A C30B 117.5(7) . . ?
O2 C2 C1 118.1(6) . . ?
C3 C2 O2 122.1(7) . . ?
C3 C2 C1 119.7(7) . . ?
O12 C33 H33A 109.5 . . ?
O12 C33 H33B 109.5 . . ?
O12 C33 H33C 109.5 . . ?
H33A C33 H33B 109.5 . . ?
H33A C33 H33C 109.5 . . ?
H33B C33 H33C 109.5 . . ?
C4A C4 H4 120.0 . . ?
C3 C4 C4A 120.0(7) . . ?
C3 C4 H4 120.0 . . ?
C22A C23 H23A 109.3 . . ?
C22A C23 H23B 109.3 . . ?
C24 C23 C22A 111.6(6) . . ?
C24 C23 H23A 109.3 . . ?
C24 C23 H23B 109.3 . . ?
H23A C23 H23B 108.0 . . ?
C4A C5 C6 111.5(6) . . ?
C4A C5 H5A 109.3 . . ?
C4A C5 H5B 109.3 . . ?
C6 C5 H5A 109.3 . . ?
C6 C5 H5B 109.3 . . ?
H5A C5 H5B 108.0 . . ?
H9A O9 H9B 104.5 . . ?
O14 C36 H36A 109.5 . . ?
O14 C36 H36B 109.5 . . ?
O14 C36 H36C 109.5 . . ?
H36A C36 H36B 109.5 . . ?
H36A C36 H36C 109.5 . . ?
H36B C36 H36C 109.5 . . ?
O5 C18 H18A 109.5 . . ?
O5 C18 H18B 109.5 . . ?
O5 C18 H18C 109.5 . . ?
H18A C18 H18B 109.5 . . ?
H18A C18 H18C 109.5 . . ?
H18B C18 H18C 109.5 . . ?
C34 C35 H35A 109.5 . . ?
C34 C35 H35B 109.5 . . ?
C34 C35 H35C 109.5 . . ?
H35A C35 H35B 109.5 . . ?
H35A C35 H35C 109.5 . . ?
H35B C35 H35C 109.5 . . ?
O11 C32 H32A 109.5 . . ?
O11 C32 H32B 109.5 . . ?
O11 C32 H32C 109.5 . . ?
H32A C32 H32B 109.5 . . ?
H32A C32 H32C 109.5 . . ?
H32B C32 H32C 109.5 . . ?
O1 C13 H13A 109.5 . . ?
O1 C13 H13B 109.5 . . ?
O1 C13 H13C 109.5 . . ?
H13A C13 H13B 109.5 . . ?
H13A C13 H13C 109.5 . . ?
H13B C13 H13C 109.5 . . ?
O3 C15 H15A 109.5 . . ?
O3 C15 H15B 109.5 . . ?
O3 C15 H15C 109.5 . . ?
H15A C15 H15B 109.5 . . ?
H15A C15 H15C 109.5 . . ?
H15B C15 H15C 109.5 . . ?
C16 C17 H17A 109.5 . . ?
C16 C17 H17B 109.5 . . ?
C16 C17 H17C 109.5 . . ?
H17A C17 H17B 109.5 . . ?
H17A C17 H17C 109.5 . . ?
H17B C17 H17C 109.5 . . ?
O10 C31 H31A 109.5 . . ?
O10 C31 H31B 109.5 . . ?
O10 C31 H31C 109.5 . . ?
H31A C31 H31B 109.5 . . ?
H31A C31 H31C 109.5 . . ?
H31B C31 H31C 109.5 . . ?

loop_
_geom_bond_atom_site_label_1
_geom_bond_atom_site_label_2
_geom_bond_distance
_geom_bond_site_symmetry_2
_geom_bond_publ_flag
O1 C1 1.384(8) . ?
O1 C13 1.393(10) . ?
O5 C10 1.339(9) . ?
O5 C18 1.430(9) . ?
O10 C19 1.377(9) . ?
O10 C31 1.386(10) . ?
O14 C28 1.356(8) . ?
O14 C36 1.412(10) . ?
O2 C14 1.428(10) . ?
O2 C2 1.373(9) . ?
O11 C20 1.391(8) . ?
O11 C32 1.415(10) . ?
O12 C21 1.360(9) . ?
O12 C33 1.437(9) . ?
O4 C9 1.243(9) . ?
O3 C3 1.368(9) . ?
O3 C15 1.419(10) . ?
O15 C34 1.211(9) . ?
O13 C27 1.241(9) . ?
O6 C16 1.236(9) . ?
N2 H2 0.8700 . ?
N2 C34 1.332(10) . ?
N2 C25 1.449(9) . ?
N1 H1 0.8700 . ?
N1 C16 1.301(10) . ?
N1 C7 1.456(9) . ?
O7 H7A 0.8603 . ?
O7 H7B 0.8600 . ?
C19 C20 1.382(10) . ?
C19 C30B 1.400(10) . ?
C22A C30B 1.393(10) . ?
C22A C22 1.377(10) . ?
C22A C23 1.526(10) . ?
C20 C21 1.394(10) . ?
C34 C35 1.477(12) . ?
C25A C25 1.537(10) . ?
C25A C26 1.366(10) . ?
C25A C30A 1.426(10) . ?
C30B C30A 1.508(10) . ?
C4A C12B 1.389(10) . ?
C4A C4 1.398(11) . ?
C4A C5 1.510(10) . ?
C6 H6A 0.9800 . ?
C6 H6B 0.9800 . ?
C6 C7 1.537(10) . ?
C6 C5 1.522(11) . ?
C11 H11 0.9400 . ?
C11 C10 1.357(10) . ?
C11 C12 1.408(10) . ?
C7A C8 1.358(10) . ?
C7A C12A 1.460(10) . ?
C7A C7 1.515(10) . ?
C22 H22 0.9400 . ?
C22 C21 1.377(10) . ?
C1 C12B 1.413(10) . ?
C1 C2 1.391(10) . ?
C10 C9 1.485(10) . ?
C25 H25 0.9900 . ?
C25 C24 1.514(10) . ?
C28 C29 1.355(10) . ?
C28 C27 1.453(11) . ?
C3 C2 1.370(10) . ?
C3 C4 1.381(11) . ?
C24 H24A 0.9800 . ?
C24 H24B 0.9800 . ?
C24 C23 1.504(11) . ?
O8 H8A 0.8599 . ?
O8 H8B 0.8598 . ?
C16 C17 1.495(12) . ?
C8 H8 0.9400 . ?
C8 C9 1.439(11) . ?
C29 H29 0.9400 . ?
C29 C30 1.392(10) . ?
C12 H12 0.9400 . ?
C12 C12A 1.367(10) . ?
C12B C12A 1.495(10) . ?
C14 H14A 0.9700 . ?
C14 H14B 0.9700 . ?
C14 H14C 0.9700 . ?
C27 C26 1.441(10) . ?
C7 H7 0.9900 . ?
C30 H30 0.9400 . ?
C30 C30A 1.380(10) . ?
C26 H26 0.9400 . ?
C33 H33A 0.9700 . ?
C33 H33B 0.9700 . ?
C33 H33C 0.9700 . ?
C4 H4 0.9400 . ?
C23 H23A 0.9800 . ?
C23 H23B 0.9800 . ?
C5 H5A 0.9800 . ?
C5 H5B 0.9800 . ?
O9 H9A 0.8599 . ?
O9 H9B 0.8602 . ?
C36 H36A 0.9700 . ?
C36 H36B 0.9700 . ?
C36 H36C 0.9700 . ?
C18 H18A 0.9700 . ?
C18 H18B 0.9700 . ?
C18 H18C 0.9700 . ?
C35 H35A 0.9700 . ?
C35 H35B 0.9700 . ?
C35 H35C 0.9700 . ?
C32 H32A 0.9700 . ?
C32 H32B 0.9700 . ?
C32 H32C 0.9700 . ?
C13 H13A 0.9700 . ?
C13 H13B 0.9700 . ?
C13 H13C 0.9700 . ?
C15 H15A 0.9700 . ?
C15 H15B 0.9700 . ?
C15 H15C 0.9700 . ?
C17 H17A 0.9700 . ?
C17 H17B 0.9700 . ?
C17 H17C 0.9700 . ?
C31 H31A 0.9700 . ?
C31 H31B 0.9700 . ?
C31 H31C 0.9700 . ?
